data_4335811
loop_
_publ_author_name
'Sumanta Sarkar'
'Sebastian C. Peter'

_publ_section_title
;
 Structural Phase Transitions in a New Compound Eu2AgGe3
;
_journal_name_full 'Inorganic Chemistry'
_journal_page_first 9741
_journal_page_last 9748
_journal_paper_doi 10.1021/ic400369a
_journal_volume 52
_journal_year 2013
_chemical_formula_sum 'Ag1.19 Eu2 Ge2.81'
_chemical_formula_weight 636.26
_chemical_name_systematic
;
 ?
;
_space_group_IT_number 69
_symmetry_cell_setting orthorhombic
_symmetry_space_group_name_Hall '-F 2 2'
_symmetry_space_group_name_H-M 'F m m m'
_atom_sites_solution_primary direct
_atom_sites_solution_secondary difmap
_audit_creation_method SHELXL-97
_cell_angle_alpha 90.00
_cell_angle_beta 90.00
_cell_angle_gamma 90.00
_cell_formula_units_Z 8
_cell_length_a 8.7069(17)
_cell_length_b 15.011(3)
_cell_length_c 8.8803(18)
_cell_measurement_reflns_used 2671
_cell_measurement_temperature 293(2)
_cell_measurement_theta_max 29.14
_cell_measurement_theta_min 2.71
_cell_volume 1160.6(4)
_computing_structure_refinement 'SHELXL-97 (Sheldrick, 2008)'
_computing_structure_solution 'SHELXL-97 (Sheldrick, 2008)'
_diffrn_ambient_temperature 293(2)
_diffrn_measured_fraction_theta_full 0.980
_diffrn_measured_fraction_theta_max 0.980
_diffrn_measurement_device_type 'stoe ipds 2'
_diffrn_measurement_method rotation
_diffrn_radiation_monochromator graphite
_diffrn_radiation_source 'fine-focus sealed tube'
_diffrn_radiation_type MoK\a
_diffrn_radiation_wavelength 0.71073
_diffrn_reflns_av_R_equivalents 0.0906
_diffrn_reflns_av_sigmaI/netI 0.0400
_diffrn_reflns_limit_h_max 11
_diffrn_reflns_limit_h_min -11
_diffrn_reflns_limit_k_max 20
_diffrn_reflns_limit_k_min -18
_diffrn_reflns_limit_l_max 11
_diffrn_reflns_limit_l_min -12
_diffrn_reflns_number 2671
_diffrn_reflns_theta_full 29.15
_diffrn_reflns_theta_max 29.15
_diffrn_reflns_theta_min 2.71
_exptl_absorpt_coefficient_mu 39.427
_exptl_absorpt_correction_T_max 0.043
_exptl_absorpt_correction_T_min 0.012
_exptl_absorpt_correction_type empirical
_exptl_crystal_colour metallic
_exptl_crystal_density_diffrn 7.282
_exptl_crystal_description irregular
_exptl_crystal_F_000 2175
_exptl_crystal_size_max 0.12
_exptl_crystal_size_mid 0.10
_exptl_crystal_size_min 0.08
_refine_diff_density_max 2.923
_refine_diff_density_min -1.851
_refine_diff_density_rms 0.589
_refine_ls_extinction_coef 0.00052(11)
_refine_ls_extinction_expression Fc^*^=kFc[1+0.001xFc^2^\l^3^/sin(2\q)]^-1/4^
_refine_ls_extinction_method SHELXL
_refine_ls_goodness_of_fit_ref 1.275
_refine_ls_matrix_type full
_refine_ls_number_parameters 26
_refine_ls_number_reflns 445
_refine_ls_number_restraints 0
_refine_ls_restrained_S_all 1.275
_refine_ls_R_factor_all 0.0649
_refine_ls_R_factor_gt 0.0560
_refine_ls_shift/su_max 0.000
_refine_ls_shift/su_mean 0.000
_refine_ls_structure_factor_coef Fsqd
_refine_ls_weighting_details 'calc w=1/[\s^2^(Fo^2^)+(0.0463P)^2^+124.4212P] where P=(Fo^2^+2Fc^2^)/3'
_refine_ls_weighting_scheme calc
_refine_ls_wR_factor_gt 0.1544
_refine_ls_wR_factor_ref 0.1603
_reflns_number_gt 353
_reflns_number_total 445
_reflns_threshold_expression >2\s(I)
_cod_data_source_file ic400369a_si_002_2.cif
_cod_data_source_block Eu2AgGe3_Fmmm
_cod_original_cell_volume 1160.7(4)
_cod_database_code 4335811

loop_
_symmetry_equiv_pos_as_xyz
'x, y, z'
'-x, -y, z'
'-x, y, -z'
'x, -y, -z'
'x, y+1/2, z+1/2'
'-x, -y+1/2, z+1/2'
'-x, y+1/2, -z+1/2'
'x, -y+1/2, -z+1/2'
'x+1/2, y, z+1/2'
'-x+1/2, -y, z+1/2'
'-x+1/2, y, -z+1/2'
'x+1/2, -y, -z+1/2'
'x+1/2, y+1/2, z'
'-x+1/2, -y+1/2, z'
'-x+1/2, y+1/2, -z'
'x+1/2, -y+1/2, -z'
'-x, -y, -z'
'x, y, -z'
'x, -y, z'
'-x, y, z'
'-x, -y+1/2, -z+1/2'
'x, y+1/2, -z+1/2'
'x, -y+1/2, z+1/2'
'-x, y+1/2, z+1/2'
'-x+1/2, -y, -z+1/2'
'x+1/2, y, -z+1/2'
'x+1/2, -y, z+1/2'
'-x+1/2, y, z+1/2'
'-x+1/2, -y+1/2, -z'
'x+1/2, y+1/2, -z'
'x+1/2, -y+1/2, z'
'-x+1/2, y+1/2, z'

loop_
_atom_site_label
_atom_site_type_symbol
_atom_site_fract_x
_atom_site_fract_y
_atom_site_fract_z
_atom_site_U_iso_or_equiv
_atom_site_adp_type
_atom_site_occupancy
_atom_site_symmetry_multiplicity
_atom_site_calc_flag
_atom_site_refinement_flags
Eu1 Eu 0.0000 0.0000 0.24877(10) 0.0071(5) Uani 1 4 d S
Eu2 Eu 0.2500 0.2500 0.2500 0.0115(6) Uani 1 4 d S
Ag1 Ag 0.0000 0.66743(12) 0.0000 0.0139(6) Uani 0.79(3) 4 d SP
Ge1 Ge 0.0000 0.66743(12) 0.0000 0.0139(6) Uani 0.21(3) 4 d SP
Ag2 Ag 0.0000 0.16542(17) 0.0000 0.0286(10) Uani 0.12(3) 4 d SP
Ge2 Ge 0.0000 0.16542(17) 0.0000 0.0286(10) Uani 0.88(3) 4 d SP
Ag3 Ag 0.24647(16) 0.08333(10) 0.0000 0.0140(7) Uani 0.139(19) 2 d SP
Ge3 Ge 0.24647(16) 0.08333(10) 0.0000 0.0140(7) Uani 0.861(19) 2 d SP

loop_
_atom_site_aniso_label
_atom_site_aniso_U_11
_atom_site_aniso_U_22
_atom_site_aniso_U_33
_atom_site_aniso_U_23
_atom_site_aniso_U_13
_atom_site_aniso_U_12
Eu1 0.0066(7) 0.0083(7) 0.0063(7) 0.000 0.000 0.000
Eu2 0.0114(8) 0.0116(7) 0.0113(8) 0.000 0.000 0.000
Ag1 0.0086(10) 0.0084(9) 0.0248(11) 0.000 0.000 0.000
Ge1 0.0086(10) 0.0084(9) 0.0248(11) 0.000 0.000 0.000
Ag2 0.0093(14) 0.0119(14) 0.065(2) 0.000 0.000 0.000
Ge2 0.0093(14) 0.0119(14) 0.065(2) 0.000 0.000 0.000
Ag3 0.0033(10) 0.0061(10) 0.0326(12) 0.000 0.000 0.0017(4)
Ge3 0.0033(10) 0.0061(10) 0.0326(12) 0.000 0.000 0.0017(4)

loop_
_atom_type_symbol
_atom_type_description
_atom_type_scat_dispersion_real
_atom_type_scat_dispersion_imag
_atom_type_scat_source
Ge Ge 0.1547 1.8001 'International Tables Vol C Tables 4.2.6.8 and 6.1.1.4'
Ag Ag -0.8971 1.1015 'International Tables Vol C Tables 4.2.6.8 and 6.1.1.4'
Eu Eu -0.1578 3.6682 'International Tables Vol C Tables 4.2.6.8 and 6.1.1.4'

loop_
_geom_angle_atom_site_label_1
_geom_angle_atom_site_label_2
_geom_angle_atom_site_label_3
_geom_angle
_geom_angle_site_symmetry_1
_geom_angle_site_symmetry_3
Ge2 Eu1 Ag2 0.00(6) 17 17
Ge2 Eu1 Ag2 96.68(6) 17 .
Ag2 Eu1 Ag2 96.68(6) 17 .
Ge2 Eu1 Ge3 43.71(3) 17 17
Ag2 Eu1 Ge3 43.71(3) 17 17
Ag2 Eu1 Ge3 80.76(4) . 17
Ge2 Eu1 Ag3 43.71(3) 17 17
Ag2 Eu1 Ag3 43.71(3) 17 17
Ag2 Eu1 Ag3 80.76(4) . 17
Ge3 Eu1 Ag3 0.00(5) 17 17
Ge2 Eu1 Ge3 80.76(4) 17 3
Ag2 Eu1 Ge3 80.76(4) 17 3
Ag2 Eu1 Ge3 43.71(3) . 3
Ge3 Eu1 Ge3 44.21(5) 17 3
Ag3 Eu1 Ge3 44.21(5) 17 3
Ge2 Eu1 Ag3 80.76(4) 17 3
Ag2 Eu1 Ag3 80.76(4) 17 3
Ag2 Eu1 Ag3 43.71(3) . 3
Ge3 Eu1 Ag3 44.21(5) 17 3
Ag3 Eu1 Ag3 44.21(5) 17 3
Ge3 Eu1 Ag3 0.00(6) 3 3
Ge2 Eu1 Ag3 80.76(4) 17 .
Ag2 Eu1 Ag3 80.76(4) 17 .
Ag2 Eu1 Ag3 43.71(3) . .
Ge3 Eu1 Ag3 96.70(4) 17 .
Ag3 Eu1 Ag3 96.70(4) 17 .
Ge3 Eu1 Ag3 80.42(5) 3 .
Ag3 Eu1 Ag3 80.42(5) 3 .
Ge2 Eu1 Ge3 43.71(3) 17 19
Ag2 Eu1 Ge3 43.71(3) 17 19
Ag2 Eu1 Ge3 80.76(4) . 19
Ge3 Eu1 Ge3 80.42(5) 17 19
Ag3 Eu1 Ge3 80.42(5) 17 19
Ge3 Eu1 Ge3 96.70(4) 3 19
Ag3 Eu1 Ge3 96.70(4) 3 19
Ag3 Eu1 Ge3 44.21(5) . 19
Ge2 Eu1 Ag3 43.71(3) 17 19
Ag2 Eu1 Ag3 43.71(3) 17 19
Ag2 Eu1 Ag3 80.76(4) . 19
Ge3 Eu1 Ag3 80.42(5) 17 19
Ag3 Eu1 Ag3 80.42(5) 17 19
Ge3 Eu1 Ag3 96.70(4) 3 19
Ag3 Eu1 Ag3 96.70(4) 3 19
Ag3 Eu1 Ag3 44.21(5) . 19
Ge3 Eu1 Ag3 0.00(6) 19 19
Ag3 Eu2 Ge3 178.95(5) . 23
Ag3 Eu2 Ag3 178.95(5) . 23
Ge3 Eu2 Ag3 0.0 23 23
Ag3 Eu2 Ge3 83.17(4) . 11
Ge3 Eu2 Ge3 96.84(4) 23 11
Ag3 Eu2 Ge3 96.84(4) 23 11
Ag3 Eu2 Ge3 96.84(4) . 29
Ge3 Eu2 Ge3 83.17(4) 23 29
Ag3 Eu2 Ge3 83.17(4) 23 29
Ge3 Eu2 Ge3 178.95(5) 11 29
Ag3 Eu2 Ag3 83.17(4) . 11
Ge3 Eu2 Ag3 96.84(4) 23 11
Ag3 Eu2 Ag3 96.84(4) 23 11
Ge3 Eu2 Ag3 0.00(6) 11 11
Ge3 Eu2 Ag3 178.95(5) 29 11
Ag3 Eu2 Ag3 96.84(4) . 29
Ge3 Eu2 Ag3 83.17(4) 23 29
Ag3 Eu2 Ag3 83.17(4) 23 29
Ge3 Eu2 Ag3 178.95(5) 11 29
Ge3 Eu2 Ag3 0.00(4) 29 29
Ag3 Eu2 Ag3 178.95(5) 11 29
Ag3 Eu2 Ge1 136.32(3) . 25_565
Ge3 Eu2 Ge1 44.67(3) 23 25_565
Ag3 Eu2 Ge1 44.67(3) 23 25_565
Ge3 Eu2 Ge1 80.26(3) 11 25_565
Ge3 Eu2 Ge1 99.05(3) 29 25_565
Ag3 Eu2 Ge1 80.26(3) 11 25_565
Ag3 Eu2 Ge1 99.05(3) 29 25_565
Ag3 Eu2 Ag1 136.32(3) . 25_565
Ge3 Eu2 Ag1 44.67(3) 23 25_565
Ag3 Eu2 Ag1 44.67(3) 23 25_565
Ge3 Eu2 Ag1 80.26(3) 11 25_565
Ge3 Eu2 Ag1 99.05(3) 29 25_565
Ag3 Eu2 Ag1 80.26(3) 11 25_565
Ag3 Eu2 Ag1 99.05(3) 29 25_565
Ge1 Eu2 Ag1 0.00(5) 25_565 25_565
Ag3 Eu2 Ge1 80.26(3) . 17_565
Ge3 Eu2 Ge1 99.05(3) 23 17_565
Ag3 Eu2 Ge1 99.05(3) 23 17_565
Ge3 Eu2 Ge1 136.32(3) 11 17_565
Ge3 Eu2 Ge1 44.67(3) 29 17_565
Ag3 Eu2 Ge1 136.32(3) 11 17_565
Ag3 Eu2 Ge1 44.67(3) 29 17_565
Ge1 Eu2 Ge1 136.53(6) 25_565 17_565
Ag1 Eu2 Ge1 136.53(6) 25_565 17_565
Ag3 Eu2 Ag1 80.26(3) . 17_565
Ge3 Eu2 Ag1 99.05(3) 23 17_565
Ag3 Eu2 Ag1 99.05(3) 23 17_565
Ge3 Eu2 Ag1 136.32(3) 11 17_565
Ge3 Eu2 Ag1 44.67(3) 29 17_565
Ag3 Eu2 Ag1 136.32(3) 11 17_565
Ag3 Eu2 Ag1 44.67(3) 29 17_565
Ge1 Eu2 Ag1 136.53(6) 25_565 17_565
Ag1 Eu2 Ag1 136.53(6) 25_565 17_565
Ge1 Eu2 Ag1 0.00(5) 17_565 17_565
Ge2 Ag1 Ag2 0.0 17_565 17_565
Ge2 Ag1 Ge3 119.77(5) 17_565 13_455
Ag2 Ag1 Ge3 119.77(5) 17_565 13_455
Ge2 Ag1 Ag3 119.77(5) 17_565 13_455
Ag2 Ag1 Ag3 119.77(5) 17_565 13_455
Ge3 Ag1 Ag3 0.00(3) 13_455 13_455
Ge2 Ag1 Ge3 119.77(5) 17_565 15
Ag2 Ag1 Ge3 119.77(5) 17_565 15
Ge3 Ag1 Ge3 120.47(10) 13_455 15
Ag3 Ag1 Ge3 120.47(10) 13_455 15
Ge2 Ag1 Ag3 119.77(5) 17_565 15
Ag2 Ag1 Ag3 119.77(5) 17_565 15
Ge3 Ag1 Ag3 120.47(10) 13_455 15
Ag3 Ag1 Ag3 120.47(10) 13_455 15
Ge3 Ag1 Ag3 0.00(6) 15 15
Ge2 Ag1 Eu2 68.27(3) 17_565 25_565
Ag2 Ag1 Eu2 68.27(3) 17_565 25_565
Ge3 Ag1 Eu2 138.449(12) 13_455 25_565
Ag3 Ag1 Eu2 138.449(12) 13_455 25_565
Ge3 Ag1 Eu2 67.62(3) 15 25_565
Ag3 Ag1 Eu2 67.62(3) 15 25_565
Ge2 Ag1 Eu2 68.27(3) 17_565 17_565
Ag2 Ag1 Eu2 68.27(3) 17_565 17_565
Ge3 Ag1 Eu2 67.62(3) 13_455 17_565
Ag3 Ag1 Eu2 67.62(3) 13_455 17_565
Ge3 Ag1 Eu2 138.449(12) 15 17_565
Ag3 Ag1 Eu2 138.449(12) 15 17_565
Eu2 Ag1 Eu2 136.53(6) 25_565 17_565
Ge2 Ag1 Eu2 68.27(3) 17_565 5_554
Ag2 Ag1 Eu2 68.27(3) 17_565 5_554
Ge3 Ag1 Eu2 138.449(12) 13_455 5_554
Ag3 Ag1 Eu2 138.449(12) 13_455 5_554
Ge3 Ag1 Eu2 67.62(3) 15 5_554
Ag3 Ag1 Eu2 67.62(3) 15 5_554
Eu2 Ag1 Eu2 83.10(2) 25_565 5_554
Eu2 Ag1 Eu2 81.13(2) 17_565 5_554
Ge2 Ag1 Eu2 68.27(3) 17_565 13_455
Ag2 Ag1 Eu2 68.27(3) 17_565 13_455
Ge3 Ag1 Eu2 67.62(3) 13_455 13_455
Ag3 Ag1 Eu2 67.62(3) 13_455 13_455
Ge3 Ag1 Eu2 138.449(12) 15 13_455
Ag3 Ag1 Eu2 138.449(12) 15 13_455
Eu2 Ag1 Eu2 81.13(2) 25_565 13_455
Eu2 Ag1 Eu2 83.10(2) 17_565 13_455
Eu2 Ag1 Eu2 136.53(6) 5_554 13_455
Ge2 Ag1 Eu1 138.41(2) 17_565 5_554
Ag2 Ag1 Eu1 138.41(2) 17_565 5_554
Ge3 Ag1 Eu1 68.20(4) 13_455 5_554
Ag3 Ag1 Eu1 68.20(4) 13_455 5_554
Ge3 Ag1 Eu1 68.20(4) 15 5_554
Ag3 Ag1 Eu1 68.20(4) 15 5_554
Eu2 Ag1 Eu1 135.83(3) 25_565 5_554
Eu2 Ag1 Eu1 80.596(17) 17_565 5_554
Eu2 Ag1 Eu1 80.596(17) 5_554 5_554
Eu2 Ag1 Eu1 135.83(3) 13_455 5_554
Ge2 Ag1 Eu1 138.41(2) 17_565 21
Ag2 Ag1 Eu1 138.41(2) 17_565 21
Ge3 Ag1 Eu1 68.20(4) 13_455 21
Ag3 Ag1 Eu1 68.20(4) 13_455 21
Ge3 Ag1 Eu1 68.20(4) 15 21
Ag3 Ag1 Eu1 68.20(4) 15 21
Eu2 Ag1 Eu1 80.596(17) 25_565 21
Eu2 Ag1 Eu1 135.83(3) 17_565 21
Eu2 Ag1 Eu1 135.83(3) 5_554 21
Eu2 Ag1 Eu1 80.596(17) 13_455 21
Eu1 Ag1 Eu1 83.19(5) 5_554 21
Ge3 Ag2 Ag3 0.00(7) 3 3
Ge3 Ag2 Ag3 120.27(13) 3 .
Ag3 Ag2 Ag3 120.27(13) 3 .
Ge3 Ag2 Ge1 119.87(6) 3 17_565
Ag3 Ag2 Ge1 119.87(6) 3 17_565
Ag3 Ag2 Ge1 119.87(6) . 17_565
Ge3 Ag2 Ag1 119.87(6) 3 17_565
Ag3 Ag2 Ag1 119.87(6) 3 17_565
Ag3 Ag2 Ag1 119.87(6) . 17_565
Ge1 Ag2 Ag1 0.0 17_565 17_565
Ge3 Ag2 Eu1 68.16(5) 3 17
Ag3 Ag2 Eu1 68.16(5) 3 17
Ag3 Ag2 Eu1 68.16(5) . 17
Ge1 Ag2 Eu1 138.34(3) 17_565 17
Ag1 Ag2 Eu1 138.34(3) 17_565 17
Ge3 Ag2 Eu1 68.16(5) 3 .
Ag3 Ag2 Eu1 68.16(5) 3 .
Ag3 Ag2 Eu1 68.16(5) . .
Ge1 Ag2 Eu1 138.34(3) 17_565 .
Ag1 Ag2 Eu1 138.34(3) 17_565 .
Eu1 Ag2 Eu1 83.32(6) 17 .
Ge3 Ag2 Eu2 138.618(16) 3 .
Ag3 Ag2 Eu2 138.618(16) 3 .
Ag3 Ag2 Eu2 68.05(3) . .
Ge1 Ag2 Eu2 67.79(4) 17_565 .
Ag1 Ag2 Eu2 67.79(4) 17_565 .
Eu1 Ag2 Eu2 136.21(4) 17 .
Eu1 Ag2 Eu2 80.97(2) . .
Ge3 Ag2 Eu2 68.05(3) 3 9_454
Ag3 Ag2 Eu2 68.05(3) 3 9_454
Ag3 Ag2 Eu2 138.618(16) . 9_454
Ge1 Ag2 Eu2 67.79(4) 17_565 9_454
Ag1 Ag2 Eu2 67.79(4) 17_565 9_454
Eu1 Ag2 Eu2 80.97(2) 17 9_454
Eu1 Ag2 Eu2 136.21(4) . 9_454
Eu2 Ag2 Eu2 135.57(8) . 9_454
Ge3 Ag2 Eu2 138.618(16) 3 29
Ag3 Ag2 Eu2 138.618(16) 3 29
Ag3 Ag2 Eu2 68.05(3) . 29
Ge1 Ag2 Eu2 67.79(4) 17_565 29
Ag1 Ag2 Eu2 67.79(4) 17_565 29
Eu1 Ag2 Eu2 80.97(2) 17 29
Eu1 Ag2 Eu2 136.21(4) . 29
Eu2 Ag2 Eu2 82.76(3) . 29
Eu2 Ag2 Eu2 80.80(3) 9_454 29
Ge3 Ag2 Eu2 68.05(3) 3 21
Ag3 Ag2 Eu2 68.05(3) 3 21
Ag3 Ag2 Eu2 138.618(16) . 21
Ge1 Ag2 Eu2 67.79(4) 17_565 21
Ag1 Ag2 Eu2 67.79(4) 17_565 21
Eu1 Ag2 Eu2 136.21(4) 17 21
Eu1 Ag2 Eu2 80.97(2) . 21
Eu2 Ag2 Eu2 80.80(3) . 21
Eu2 Ag2 Eu2 82.76(3) 9_454 21
Eu2 Ag2 Eu2 135.57(8) 29 21
Ag2 Ag3 Ge3 119.87(6) . 19
Ag2 Ag3 Ag3 119.87(6) . 19
Ge3 Ag3 Ag3 0.0 19 19
Ag2 Ag3 Ge1 120.37(9) . 13_545
Ge3 Ag3 Ge1 119.77(5) 19 13_545
Ag3 Ag3 Ge1 119.77(5) 19 13_545
Ag2 Ag3 Ag1 120.37(9) . 13_545
Ge3 Ag3 Ag1 119.77(5) 19 13_545
Ag3 Ag3 Ag1 119.77(5) 19 13_545
Ge1 Ag3 Ag1 0.00(7) 13_545 13_545
Ag2 Ag3 Eu1 68.13(5) . 17
Ge3 Ag3 Eu1 67.90(3) 19 17
Ag3 Ag3 Eu1 67.90(3) 19 17
Ge1 Ag3 Eu1 138.35(2) 13_545 17
Ag1 Ag3 Eu1 138.35(2) 13_545 17
Ag2 Ag3 Eu1 68.13(5) . .
Ge3 Ag3 Eu1 67.90(3) 19 .
Ag3 Ag3 Eu1 67.90(3) 19 .
Ge1 Ag3 Eu1 138.35(2) 13_545 .
Ag1 Ag3 Eu1 138.35(2) 13_545 .
Eu1 Ag3 Eu1 83.30(4) 17 .
Ag2 Ag3 Eu2 68.62(5) . .
Ge3 Ag3 Eu2 138.414(19) 19 .
Ag3 Ag3 Eu2 138.414(19) 19 .
Ge1 Ag3 Eu2 67.71(4) 13_545 .
Ag1 Ag3 Eu2 67.71(4) 13_545 .
Eu1 Ag3 Eu2 136.76(5) 17 .
Eu1 Ag3 Eu2 81.16(2) . .
Ag2 Ag3 Eu2 68.62(5) . 29
Ge3 Ag3 Eu2 138.414(19) 19 29
Ag3 Ag3 Eu2 138.414(19) 19 29
Ge1 Ag3 Eu2 67.71(4) 13_545 29
Ag1 Ag3 Eu2 67.71(4) 13_545 29
Eu1 Ag3 Eu2 81.16(2) 17 29
Eu1 Ag3 Eu2 136.76(5) . 29
Eu2 Ag3 Eu2 83.16(4) . 29
Ag2 Ag3 Eu1 138.67(2) . 25
Ge3 Ag3 Eu1 68.27(3) 19 25
Ag3 Ag3 Eu1 68.27(3) 19 25
Ge1 Ag3 Eu1 67.46(4) 13_545 25
Ag1 Ag3 Eu1 67.46(4) 13_545 25
Eu1 Ag3 Eu1 136.16(5) 17 25
Eu1 Ag3 Eu1 81.00(2) . 25
Eu2 Ag3 Eu1 80.37(2) . 25
Eu2 Ag3 Eu1 135.17(5) 29 25
Ag2 Ag3 Eu1 138.67(2) . 9_554
Ge3 Ag3 Eu1 68.27(3) 19 9_554
Ag3 Ag3 Eu1 68.27(3) 19 9_554
Ge1 Ag3 Eu1 67.46(4) 13_545 9_554
Ag1 Ag3 Eu1 67.46(4) 13_545 9_554
Eu1 Ag3 Eu1 81.00(2) 17 9_554
Eu1 Ag3 Eu1 136.16(5) . 9_554
Eu2 Ag3 Eu1 135.17(5) . 9_554
Eu2 Ag3 Eu1 80.37(2) 29 9_554
Eu1 Ag3 Eu1 82.65(4) 25 9_554

loop_
_geom_bond_atom_site_label_1
_geom_bond_atom_site_label_2
_geom_bond_distance
_geom_bond_site_symmetry_2
Eu1 Ge2 3.324(2) 17
Eu1 Ag2 3.324(2) 17
Eu1 Ag2 3.324(2) .
Eu1 Ge3 3.3242(13) 17
Eu1 Ag3 3.3242(13) 17
Eu1 Ge3 3.3242(13) 3
Eu1 Ag3 3.3242(13) 3
Eu1 Ag3 3.3242(13) .
Eu1 Ge3 3.3242(13) 19
Eu1 Ag3 3.3242(13) 19
Eu2 Ag3 3.3451(13) .
Eu2 Ge3 3.3451(13) 23
Eu2 Ag3 3.3451(13) 23
Eu2 Ge3 3.3451(13) 11
Eu2 Ge3 3.3451(13) 29
Eu2 Ag3 3.3451(13) 11
Eu2 Ag3 3.3451(13) 29
Eu2 Ge1 3.3471(8) 25_565
Eu2 Ag1 3.3471(8) 25_565
Eu2 Ge1 3.3471(8) 17_565
Eu2 Ag1 3.3471(8) 17_565
Ag1 Ge2 2.509(3) 17_565
Ag1 Ag2 2.509(3) 17_565
Ag1 Ge3 2.5430(17) 13_455
Ag1 Ag3 2.5430(17) 13_455
Ag1 Ge3 2.5430(17) 15
Ag1 Ag3 2.5430(17) 15
Ag1 Eu2 3.3471(8) 25_565
Ag1 Eu2 3.3471(8) 17_565
Ag1 Eu2 3.3471(8) 5_554
Ag1 Eu2 3.3471(8) 13_455
Ag1 Eu1 3.3607(15) 5_554
Ag1 Eu1 3.3607(15) 21
Ag2 Ge3 2.4746(19) 3
Ag2 Ag3 2.4746(19) 3
Ag2 Ag3 2.4746(19) .
Ag2 Ge1 2.509(3) 17_565
Ag2 Ag1 2.509(3) 17_565
Ag2 Eu1 3.324(2) 17
Ag2 Eu2 3.3584(11) 9_454
Ag2 Eu2 3.3584(11) 29
Ag2 Eu2 3.3584(11) 21
Ag3 Ge3 2.502(3) 19
Ag3 Ag3 2.502(3) 19
Ag3 Ge1 2.5430(17) 13_545
Ag3 Ag1 2.5430(17) 13_545
Ag3 Eu1 3.3242(13) 17
Ag3 Eu2 3.3451(13) 29
Ag3 Eu1 3.3786(13) 25
Ag3 Eu1 3.3786(13) 9_554
